data_7718731
loop_
_publ_author_name
'Kumar, Anuj'
'Murugavel, Ramaswamy'

_publ_section_title
;
 Thermally labile mono-alkyl phosphates and their alkali metal
 derivatives: synthesis and solid-state supramolecular aggregation.
;
_journal_issue 27
_journal_name_full 'Dalton transactions (Cambridge, England : 2003)'
_journal_page_first 10691
_journal_page_last 10709
_journal_paper_doi 10.1039/d5dt00255a
_journal_volume 54
_journal_year 2025
_chemical_absolute_configuration unk
_chemical_formula_moiety 'C2 H4 F3 O4 P'
_chemical_formula_sum 'C2 H4 F3 O4 P'
_chemical_formula_weight 180.02
_space_group_crystal_system monoclinic
_space_group_IT_number 4
_space_group_name_Hall 'P 2yb'
_space_group_name_H-M_alt 'P 1 21 1'
_atom_sites_solution_hydrogens mixed
_atom_sites_solution_primary dual
_audit_creation_date 2024-10-07
_audit_creation_method
;
Olex2 1.5-ac6-016
(compiled 2024.01.13 svn.r2f8d729c for Rigaku Oxford Diffraction, GUI svn.r6897)
;
_audit_update_record
;
2024-10-08 deposited with the CCDC.	2025-05-15 downloaded from the CCDC.
;
_cell_angle_alpha 90
_cell_angle_beta 97.992(15)
_cell_angle_gamma 90
_cell_formula_units_Z 2
_cell_length_a 4.5644(7)
_cell_length_b 5.0754(9)
_cell_length_c 13.312(2)
_cell_measurement_reflns_used 2418
_cell_measurement_temperature 107(5)
_cell_measurement_theta_max 28.3470
_cell_measurement_theta_min 3.0680
_cell_volume 305.39(9)
_computing_cell_refinement 'CrysAlisPro 1.171.41.93a (Rigaku OD, 2020)'
_computing_data_collection 'CrysAlisPro 1.171.41.93a (Rigaku OD, 2020)'
_computing_data_reduction 'CrysAlisPro 1.171.41.93a (Rigaku OD, 2020)'
_computing_molecular_graphics 'Olex2 1.5-ac6-016 (Dolomanov et al., 2009)'
_computing_publication_material 'Olex2 1.5-ac6-016 (Dolomanov et al., 2009)'
_computing_structure_refinement 'SHELXL 2018/3 (Sheldrick, 2015)'
_computing_structure_solution 'SHELXT 2018/2 (Sheldrick, 2018)'
_diffrn_ambient_environment N~2~
_diffrn_ambient_temperature 107(5)
_diffrn_detector 'CCD plate'
_diffrn_detector_area_resol_mean 8
_diffrn_measured_fraction_theta_full 1.000
_diffrn_measured_fraction_theta_max 1.000
_diffrn_measurement_details
;
List of Runs (angles in degrees, time in seconds):

  # Type    Start    End  Width  t~exp~   \w     \q     \k     \f   Frames
#--------------------------------------------------------------------------
  1  \f   -339.92  20.08   1.00    5.00  15.81  -9.84 -59.25    --   360
  2  \w    -65.46  -0.46   1.00    5.00    --  -19.34  94.56 145.16   65
  3  \w    -60.89   0.11   1.00    5.00    --  -14.77  94.56 -34.84   61
  4  \w   -100.81  15.19   1.00    5.00    --   -9.84 -59.25 164.08  116
  5  \w   -100.81  15.19   1.00    5.00    --   -9.84 -59.25 -51.92  116
  6  \w    -65.46  -0.46   1.00    5.00    --  -19.34  94.56   1.16   65
  7  \f   -349.73  10.27   1.00    5.00   6.61  -9.84 -31.50    --   360
;
_diffrn_measurement_device 'abstract diffractometer'
_diffrn_measurement_device_type 'Saxi-CrysAlisPro-abstract goniometer imported SAXI images'
_diffrn_measurement_method '\w and \f scans'
_diffrn_orient_matrix_type 'CrysAlisPro convention (1999,Acta A55,543-557)'
_diffrn_orient_matrix_UB_11 0.0493502000
_diffrn_orient_matrix_UB_12 0.0507182000
_diffrn_orient_matrix_UB_13 -0.0443625000
_diffrn_orient_matrix_UB_21 -0.1037326000
_diffrn_orient_matrix_UB_22 0.1044106000
_diffrn_orient_matrix_UB_23 -0.0010483000
_diffrn_orient_matrix_UB_31 0.1070308000
_diffrn_orient_matrix_UB_32 0.0777601000
_diffrn_orient_matrix_UB_33 0.0304046000
_diffrn_radiation_monochromator graphite
_diffrn_radiation_probe x-ray
_diffrn_radiation_type 'Mo K\a'
_diffrn_radiation_wavelength 0.71073
_diffrn_reflns_av_R_equivalents 0.0994
_diffrn_reflns_av_unetI/netI 0.0478
_diffrn_reflns_Laue_measured_fraction_full 1.000
_diffrn_reflns_Laue_measured_fraction_max 1.000
_diffrn_reflns_limit_h_max 5
_diffrn_reflns_limit_h_min -5
_diffrn_reflns_limit_k_max 6
_diffrn_reflns_limit_k_min -6
_diffrn_reflns_limit_l_max 15
_diffrn_reflns_limit_l_min -15
_diffrn_reflns_number 9819
_diffrn_reflns_point_group_measured_fraction_full 1.000
_diffrn_reflns_point_group_measured_fraction_max 1.000
_diffrn_reflns_theta_full 24.995
_diffrn_reflns_theta_max 24.995
_diffrn_reflns_theta_min 1.545
_diffrn_source 'fine-focus sealed X-ray tube'
_diffrn_source_type 'Enhance (Mo) X-ray Source'
_exptl_absorpt_coefficient_mu 0.472
_exptl_absorpt_correction_T_max 1.00000
_exptl_absorpt_correction_T_min 0.80883
_exptl_absorpt_correction_type multi-scan
_exptl_absorpt_process_details
;
CrysAlisPro 1.171.41.93a (Rigaku Oxford Diffraction, 2020)
Empirical absorption correction using spherical harmonics,
implemented in SCALE3 ABSPACK scaling algorithm.
;
_exptl_crystal_colour colourless
_exptl_crystal_colour_primary colourless
_exptl_crystal_density_diffrn 1.958
_exptl_crystal_description plate
_exptl_crystal_F_000 180
_exptl_crystal_size_max 0.389
_exptl_crystal_size_mid 0.111
_exptl_crystal_size_min 0.05
_refine_diff_density_max 0.753
_refine_diff_density_min -0.401
_refine_diff_density_rms 0.104
_refine_ls_abs_structure_details
;
 Flack x determined using 388 quotients [(I+)-(I-)]/[(I+)+(I-)]
 (Parsons, Flack and Wagner, Acta Cryst. B69 (2013) 249-259).
;
_refine_ls_abs_structure_Flack 0.14(14)
_refine_ls_extinction_method none
_refine_ls_goodness_of_fit_ref 1.170
_refine_ls_hydrogen_treatment mixed
_refine_ls_matrix_type full
_refine_ls_number_parameters 96
_refine_ls_number_reflns 1069
_refine_ls_number_restraints 1
_refine_ls_restrained_S_all 1.169
_refine_ls_R_factor_all 0.0551
_refine_ls_R_factor_gt 0.0505
_refine_ls_shift/su_max 0.000
_refine_ls_shift/su_mean 0.000
_refine_ls_structure_factor_coef Fsqd
_refine_ls_weighting_details 'w=1/[\s^2^(Fo^2^)+(0.0696P)^2^+0.2466P] where P=(Fo^2^+2Fc^2^)/3'
_refine_ls_weighting_scheme calc
_refine_ls_wR_factor_gt 0.1295
_refine_ls_wR_factor_ref 0.1329
_reflns_Friedel_coverage 0.776
_reflns_Friedel_fraction_full 1.000
_reflns_Friedel_fraction_max 1.000
_reflns_number_gt 999
_reflns_number_total 1069
_reflns_threshold_expression 'I > 2\s(I)'
_cod_data_source_file d5dt00255a2.cif
_cod_data_source_block rm_ak_629_autored
_cod_depositor_comments 'Adding full bibliography for 7718729--7718735.cif.'
_cod_original_cell_volume 305.38(9)
_cod_database_code 7718731
_shelx_shelxl_version_number 2018/3
_shelx_space_group_comment
;
The symmetry employed for this shelxl refinement is uniquely defined
by the following loop, which should always be used as a source of
symmetry information in preference to the above space-group names.
They are only intended as comments.
;
_shelx_estimated_absorpt_t_max 0.977
_shelx_estimated_absorpt_t_min 0.838
_reflns_odcompleteness_completeness 83.32
_reflns_odcompleteness_iscentric 1
_reflns_odcompleteness_theta 36.82
_olex2_refinement_description
;
1. Fixed Uiso
 At 1.2 times of:
  All C(H,H) groups
 At 1.5 times of:
  All O(H) groups
2.a Secondary CH2 refined with riding coordinates:
 C1(H1A,H1B)
2.b Idealised tetrahedral OH refined as rotating group:
 O4(H4)
;
_olex2_submission_special_instructions 'No special instructions were received'
_oxdiff_exptl_absorpt_empirical_details
;
Empirical correction (ABSPACK) includes:
- Absorption correction using spherical harmonics
- Frame scaling
;
_oxdiff_exptl_absorpt_empirical_full_max 1.611
_oxdiff_exptl_absorpt_empirical_full_min 0.711

loop_
_space_group_symop_operation_xyz
'x, y, z'
'-x, y+1/2, -z'

loop_
_atom_site_label
_atom_site_type_symbol
_atom_site_fract_x
_atom_site_fract_y
_atom_site_fract_z
_atom_site_U_iso_or_equiv
_atom_site_adp_type
_atom_site_occupancy
_atom_site_site_symmetry_order
_atom_site_calc_flag
_atom_site_refinement_flags_posn
_atom_site_refinement_flags_adp
_atom_site_refinement_flags_occupancy
_atom_site_disorder_assembly
_atom_site_disorder_group
P1 P -0.7189(4) -0.7187(4) -0.14229(12) 0.0168(5) Uani 1 1 d . . . . .
F1 F -0.5203(10) -0.1057(9) -0.3305(3) 0.0287(11) Uani 1 1 d . . . . .
F2 F -0.5409(9) -0.4334(9) -0.4333(3) 0.0274(11) Uani 1 1 d . . . . .
F3 F -0.9032(9) -0.1558(9) -0.4433(3) 0.0300(12) Uani 1 1 d . . . . .
O1 O -0.6313(10) -0.5698(11) -0.2376(3) 0.0177(11) Uani 1 1 d . . . . .
O2 O -0.4485(10) -0.8610(10) -0.0967(3) 0.0214(12) Uani 1 1 d . . . . .
O3 O -0.9800(11) -0.8967(10) -0.1835(4) 0.0217(12) Uani 1 1 d . . . . .
H3 H -1.14(3) -0.81(3) -0.152(8) 0.08(4) Uiso 1 1 d . . . . .
O4 O -0.8423(10) -0.5190(11) -0.0718(4) 0.0225(12) Uani 1 1 d . . . . .
H4 H -0.702005 -0.433494 -0.039646 0.034 Uiso 1 1 calc R U . . .
C1 C -0.8585(15) -0.4495(15) -0.3078(5) 0.0194(16) Uani 1 1 d . . . . .
H1A H -0.986900 -0.337260 -0.271525 0.023 Uiso 1 1 calc R U . . .
H1B H -0.982416 -0.585608 -0.346418 0.023 Uiso 1 1 calc R U . . .
C2 C -0.7011(16) -0.2859(17) -0.3779(5) 0.0232(17) Uani 1 1 d . . . . .

loop_
_atom_site_aniso_label
_atom_site_aniso_U_11
_atom_site_aniso_U_22
_atom_site_aniso_U_33
_atom_site_aniso_U_23
_atom_site_aniso_U_13
_atom_site_aniso_U_12
P1 0.0165(8) 0.0256(10) 0.0088(8) -0.0002(8) 0.0036(6) -0.0003(8)
F1 0.034(2) 0.029(2) 0.022(2) -0.002(2) 0.0038(19) -0.008(2)
F2 0.033(2) 0.036(3) 0.016(2) -0.002(2) 0.0098(17) 0.002(2)
F3 0.032(2) 0.037(3) 0.020(2) 0.015(2) -0.0002(18) 0.002(2)
O1 0.019(2) 0.028(3) 0.006(2) 0.001(2) 0.0009(18) 0.003(2)
O2 0.023(3) 0.030(3) 0.012(2) 0.003(2) 0.007(2) 0.000(2)
O3 0.021(3) 0.029(3) 0.017(3) -0.004(2) 0.008(2) 0.000(2)
O4 0.023(2) 0.034(3) 0.011(2) -0.007(2) 0.003(2) -0.001(2)
C1 0.019(3) 0.025(4) 0.013(3) 0.004(3) 0.001(3) 0.000(3)
C2 0.020(3) 0.034(5) 0.017(4) 0.000(3) 0.005(3) 0.000(3)

loop_
_atom_type_symbol
_atom_type_description
_atom_type_scat_dispersion_real
_atom_type_scat_dispersion_imag
_atom_type_scat_source
C C 0.0033 0.0016 'International Tables Vol C Tables 4.2.6.8 and 6.1.1.4'
H H 0.0000 0.0000 'International Tables Vol C Tables 4.2.6.8 and 6.1.1.4'
F F 0.0171 0.0103 'International Tables Vol C Tables 4.2.6.8 and 6.1.1.4'
O O 0.0106 0.0060 'International Tables Vol C Tables 4.2.6.8 and 6.1.1.4'
P P 0.1023 0.0942 'International Tables Vol C Tables 4.2.6.8 and 6.1.1.4'

loop_
_geom_angle_atom_site_label_1
_geom_angle_atom_site_label_2
_geom_angle_atom_site_label_3
_geom_angle
_geom_angle_site_symmetry_1
_geom_angle_site_symmetry_3
_geom_angle_publ_flag
O2 P1 O1 105.8(3) . . ?
O2 P1 O3 114.8(3) . . ?
O2 P1 O4 115.1(3) . . ?
O3 P1 O1 105.4(3) . . ?
O3 P1 O4 105.9(3) . . ?
O4 P1 O1 109.3(3) . . ?
C1 O1 P1 119.2(4) . . ?
P1 O3 H3 101(8) . . ?
P1 O4 H4 109.5 . . ?
O1 C1 H1A 110.5 . . ?
O1 C1 H1B 110.5 . . ?
O1 C1 C2 106.0(5) . . ?
H1A C1 H1B 108.7 . . ?
C2 C1 H1A 110.5 . . ?
C2 C1 H1B 110.5 . . ?
F1 C2 F2 107.2(5) . . ?
F1 C2 F3 107.0(6) . . ?
F1 C2 C1 113.8(6) . . ?
F2 C2 F3 107.1(5) . . ?
F2 C2 C1 112.2(7) . . ?
F3 C2 C1 109.1(6) . . ?

loop_
_geom_bond_atom_site_label_1
_geom_bond_atom_site_label_2
_geom_bond_distance
_geom_bond_site_symmetry_2
_geom_bond_publ_flag
P1 O1 1.575(5) . ?
P1 O2 1.485(5) . ?
P1 O3 1.534(5) . ?
P1 O4 1.540(5) . ?
F1 C2 1.331(9) . ?
F2 C2 1.338(9) . ?
F3 C2 1.350(8) . ?
O1 C1 1.433(8) . ?
O3 H3 0.99(12) . ?
O4 H4 0.8400 . ?
C1 H1A 0.9900 . ?
C1 H1B 0.9900 . ?
C1 C2 1.504(10) . ?

loop_
_geom_hbond_atom_site_label_D
_geom_hbond_atom_site_label_H
_geom_hbond_atom_site_label_A
_geom_hbond_distance_DH
_geom_hbond_distance_HA
_geom_hbond_distance_DA
_geom_hbond_angle_DHA
_geom_hbond_site_symmetry_A
_geom_hbond_publ_flag
O3 H3 O2 0.99(12) 1.69(12) 2.574(7) 147(13) 1_455 yes
O4 H4 O2 0.84 1.89 2.571(7) 137.9 2_455 yes

loop_
_geom_torsion_atom_site_label_1
_geom_torsion_atom_site_label_2
_geom_torsion_atom_site_label_3
_geom_torsion_atom_site_label_4
_geom_torsion
_geom_torsion_site_symmetry_1
_geom_torsion_site_symmetry_2
_geom_torsion_site_symmetry_3
_geom_torsion_site_symmetry_4
_geom_torsion_publ_flag
P1 O1 C1 C2 170.1(5) . . . . ?
O1 C1 C2 F1 -57.5(8) . . . . ?
O1 C1 C2 F2 64.4(7) . . . . ?
O1 C1 C2 F3 -177.0(6) . . . . ?
O2 P1 O1 C1 169.6(5) . . . . ?
O3 P1 O1 C1 47.5(6) . . . . ?
O4 P1 O1 C1 -65.9(6) . . . . ?
